data_4110195
loop_
_publ_author_name
'Jian Zhang'
'Shumei Chen'
'Henry Valle'
'Matthew Wong'
'Cristina Austria'
'Maria Cruz'
'Xianhui Bu'

_publ_contact_author_address
;
Department of Chemistry and Biochemistry
California State University, Long Beach
1250 Bellflower Boulevard, Long Beach, CA 90840

;
_publ_contact_author_email xbu@csulb.edu
_publ_contact_author_name 'Xianhui Bu'
_publ_contact_author_phone
;
;
_publ_section_title
;
 Manganese and Magnesium Homochiral Materials: Decoration of Honeycomb
 Channels with Homochiral Chains
;
_journal_name_full 'Journal of the American Chemical Society'
_journal_page_first 14168
_journal_page_last 14169
_journal_paper_doi 10.1021/ja076532y
_journal_volume 129
_journal_year 2007
_chemical_formula_sum 'C20 H28 Mn2 O8'
_chemical_formula_weight 506.30
_chemical_name_systematic
; 
 ? 
;
_space_group_IT_number 4
_symmetry_cell_setting monoclinic
_symmetry_space_group_name_Hall 'P 2yb'
_symmetry_space_group_name_H-M 'P 1 21 1'
_atom_sites_solution_hydrogens geom
_atom_sites_solution_primary direct
_atom_sites_solution_secondary difmap
_audit_creation_method SHELXL-97
_cell_angle_alpha 90.00
_cell_angle_beta 103.462(4)
_cell_angle_gamma 90.00
_cell_formula_units_Z 2
_cell_length_a 6.8678(11)
_cell_length_b 12.566(2)
_cell_length_c 12.782(2)
_cell_measurement_reflns_used 2225
_cell_measurement_temperature 273(2)
_cell_measurement_theta_max 22.88
_cell_measurement_theta_min 3.05
_cell_volume 1072.8(3)
_computing_cell_refinement 'Bruker SMART'
_computing_data_collection 'Bruker SMART'
_computing_data_reduction 'Bruker SAINT'
_computing_molecular_graphics 'Bruker SHELXTL'
_computing_publication_material 'Bruker SHELXTL'
_computing_structure_refinement 'SHELXL-97 (Sheldrick, 1997)'
_computing_structure_solution 'SHELXS-97 (Sheldrick, 1990)'
_diffrn_ambient_temperature 273(2)
_diffrn_measured_fraction_theta_full 0.991
_diffrn_measured_fraction_theta_max 0.991
_diffrn_measurement_device_type 'CCD area detector'
_diffrn_measurement_method 'phi and omega scans'
_diffrn_radiation_monochromator graphite
_diffrn_radiation_source 'fine-focus sealed tube'
_diffrn_radiation_type MoK\a
_diffrn_radiation_wavelength 0.71073
_diffrn_reflns_av_R_equivalents 0.0950
_diffrn_reflns_av_sigmaI/netI 0.0967
_diffrn_reflns_limit_h_max 8
_diffrn_reflns_limit_h_min -8
_diffrn_reflns_limit_k_max 14
_diffrn_reflns_limit_k_min -14
_diffrn_reflns_limit_l_max 15
_diffrn_reflns_limit_l_min -14
_diffrn_reflns_number 7739
_diffrn_reflns_theta_full 24.92
_diffrn_reflns_theta_max 24.92
_diffrn_reflns_theta_min 1.64
_exptl_absorpt_coefficient_mu 1.221
_exptl_absorpt_correction_type none
_exptl_crystal_density_diffrn 1.567
_exptl_crystal_density_meas 0
_exptl_crystal_F_000 524
_refine_diff_density_max 0.430
_refine_diff_density_min -0.549
_refine_diff_density_rms 0.077
_refine_ls_abs_structure_details 'Flack H D (1983), Acta Cryst. A39, 876-881'
_refine_ls_abs_structure_Flack -0.04(2)
_refine_ls_extinction_method none
_refine_ls_goodness_of_fit_ref 0.891
_refine_ls_hydrogen_treatment mixed
_refine_ls_matrix_type full
_refine_ls_number_parameters 271
_refine_ls_number_reflns 3411
_refine_ls_number_restraints 1
_refine_ls_restrained_S_all 0.891
_refine_ls_R_factor_all 0.0497
_refine_ls_R_factor_gt 0.0389
_refine_ls_shift/su_max 0.001
_refine_ls_shift/su_mean 0.000
_refine_ls_structure_factor_coef Fsqd
_refine_ls_weighting_details 'calc w=1/[\s^2^(Fo^2^)+(0.0279P)^2^+0.0000P] where P=(Fo^2^+2Fc^2^)/3'
_refine_ls_weighting_scheme calc
_refine_ls_wR_factor_gt 0.0842
_refine_ls_wR_factor_ref 0.0886
_reflns_number_gt 2820
_reflns_number_total 3411
_reflns_threshold_expression >2sigma(I)
_cod_data_source_file ja076532ysi20070829_025039.cif
_cod_data_source_block 5
_cod_original_cell_volume 1072.7(3)
_cod_database_code 4110195

loop_
_symmetry_equiv_pos_as_xyz
'x, y, z'
'-x, y+1/2, -z'

loop_
_atom_site_label
_atom_site_type_symbol
_atom_site_fract_x
_atom_site_fract_y
_atom_site_fract_z
_atom_site_U_iso_or_equiv
_atom_site_adp_type
_atom_site_occupancy
_atom_site_symmetry_multiplicity
_atom_site_calc_flag
_atom_site_refinement_flags
Mn1 Mn 0.20943(9) 0.54297(5) 0.26194(6) 0.0181(2) Uani 1 1 d .
Mn2 Mn -0.29819(10) 0.45198(5) 0.25476(6) 0.0191(2) Uani 1 1 d .
O1 O -0.2308(5) 0.9158(3) -0.1653(3) 0.0307(9) Uani 1 1 d .
O2 O -0.5064(5) 0.8236(3) -0.2324(3) 0.0274(8) Uani 1 1 d .
O3 O -0.0898(4) 0.5665(2) 0.1860(3) 0.0221(8) Uani 1 1 d .
O4 O -0.3325(5) 0.4773(3) 0.0833(3) 0.0290(9) Uani 1 1 d .
O5 O -0.0859(5) 0.3987(3) 0.3831(3) 0.0267(8) Uani 1 1 d .
O6 O 0.2030(5) 0.4855(3) 0.4102(3) 0.0240(8) Uani 1 1 d .
O7 O 0.6751(5) 0.2029(3) 0.7252(3) 0.0259(8) Uani 1 1 d .
O8 O 0.4522(5) 0.0764(3) 0.6948(3) 0.0251(8) Uani 1 1 d .
C1 C -0.2128(6) 0.7270(4) -0.1437(4) 0.0192(11) Uani 1 1 d .
C2 C -0.2061(8) 0.7096(4) -0.0208(4) 0.0299(13) Uani 1 1 d .
C3 C -0.1399(7) 0.5905(4) -0.0057(4) 0.0220(12) Uani 1 1 d .
H3A H 0.0060 0.5882 0.0048 0.026 Uiso 1 1 calc R
C4 C -0.2321(8) 0.5340(5) -0.1125(4) 0.0399(14) Uani 1 1 d .
H4A H -0.3378 0.4858 -0.1040 0.048 Uiso 1 1 calc R
H4B H -0.1310 0.4937 -0.1373 0.048 Uiso 1 1 calc R
C5 C -0.3173(8) 0.6241(5) -0.1930(5) 0.0360(14) Uani 1 1 d .
H5A H -0.2886 0.6103 -0.2626 0.043 Uiso 1 1 calc R
H5B H -0.4612 0.6299 -0.2022 0.043 Uiso 1 1 calc R
C6 C -0.0013(8) 0.7331(5) -0.1640(5) 0.0413(15) Uani 1 1 d .
H6A H -0.0105 0.7444 -0.2393 0.062 Uiso 1 1 calc R
H6B H 0.0684 0.6677 -0.1419 0.062 Uiso 1 1 calc R
H6C H 0.0704 0.7911 -0.1236 0.062 Uiso 1 1 calc R
C7 C -0.0577(9) 0.7826(5) 0.0550(5) 0.0451(17) Uani 1 1 d .
H7A H -0.0605 0.7672 0.1282 0.068 Uiso 1 1 calc R
H7B H -0.0945 0.8555 0.0392 0.068 Uiso 1 1 calc R
H7C H 0.0749 0.7706 0.0450 0.068 Uiso 1 1 calc R
C8 C -0.4097(8) 0.7262(5) 0.0029(5) 0.0333(14) Uani 1 1 d .
H8A H -0.4008 0.7144 0.0781 0.050 Uiso 1 1 calc R
H8B H -0.5036 0.6770 -0.0387 0.050 Uiso 1 1 calc R
H8C H -0.4538 0.7977 -0.0155 0.050 Uiso 1 1 calc R
C9 C -0.3275(7) 0.8279(4) -0.1850(4) 0.0221(12) Uani 1 1 d .
C10 C -0.1913(6) 0.5399(4) 0.0911(4) 0.0220(11) Uani 1 1 d .
C11 C 0.1342(6) 0.3842(4) 0.5563(4) 0.0198(11) Uani 1 1 d .
C12 C 0.2294(7) 0.2695(4) 0.5586(4) 0.0198(11) Uani 1 1 d .
C13 C 0.3308(6) 0.2579(4) 0.6802(4) 0.0201(11) Uani 1 1 d .
H13A H 0.2282 0.2349 0.7173 0.024 Uiso 1 1 calc R
C14 C 0.3990(8) 0.3713(4) 0.7206(4) 0.0264(12) Uani 1 1 d .
H14A H 0.3543 0.3879 0.7853 0.032 Uiso 1 1 calc R
H14B H 0.5438 0.3769 0.7363 0.032 Uiso 1 1 calc R
C15 C 0.3039(7) 0.4467(4) 0.6299(4) 0.0266(11) Uani 1 1 d .
H15A H 0.4017 0.4692 0.5906 0.032 Uiso 1 1 calc R
H15B H 0.2515 0.5093 0.6584 0.032 Uiso 1 1 calc R
C16 C -0.0513(7) 0.3859(5) 0.6031(5) 0.0376(14) Uani 1 1 d .
H16A H -0.1566 0.3457 0.5574 0.056 Uiso 1 1 calc R
H16B H -0.0945 0.4580 0.6076 0.056 Uiso 1 1 calc R
H16C H -0.0194 0.3549 0.6736 0.056 Uiso 1 1 calc R
C17 C 0.0709(8) 0.1830(4) 0.5213(5) 0.0361(15) Uani 1 1 d .
H17A H 0.1351 0.1148 0.5243 0.054 Uiso 1 1 calc R
H17B H -0.0007 0.1973 0.4488 0.054 Uiso 1 1 calc R
H17C H -0.0211 0.1826 0.5676 0.054 Uiso 1 1 calc R
C18 C 0.3818(8) 0.2646(5) 0.4900(5) 0.0321(14) Uani 1 1 d .
H18A H 0.4371 0.1942 0.4931 0.048 Uiso 1 1 calc R
H18B H 0.4870 0.3149 0.5166 0.048 Uiso 1 1 calc R
H18C H 0.3178 0.2817 0.4169 0.048 Uiso 1 1 calc R
C19 C 0.0817(6) 0.4270(4) 0.4410(4) 0.0190(11) Uani 1 1 d .
C20 C 0.4958(7) 0.1768(4) 0.7021(4) 0.0185(11) Uani 1 1 d .

loop_
_atom_site_aniso_label
_atom_site_aniso_U_11
_atom_site_aniso_U_22
_atom_site_aniso_U_33
_atom_site_aniso_U_23
_atom_site_aniso_U_13
_atom_site_aniso_U_12
Mn1 0.0180(4) 0.0140(5) 0.0221(5) -0.0008(4) 0.0043(3) -0.0017(3)
Mn2 0.0186(4) 0.0162(5) 0.0219(5) 0.0010(4) 0.0035(3) -0.0001(3)
O1 0.040(2) 0.021(2) 0.030(2) 0.0049(16) 0.0041(15) 0.0001(16)
O2 0.0282(19) 0.024(2) 0.029(2) -0.0008(17) 0.0052(15) 0.0063(16)
O3 0.0221(17) 0.020(2) 0.023(2) -0.0023(16) 0.0029(14) -0.0001(14)
O4 0.035(2) 0.023(2) 0.027(2) 0.0030(17) 0.0029(15) -0.0107(16)
O5 0.0263(18) 0.023(2) 0.025(2) 0.0046(16) -0.0055(14) -0.0012(15)
O6 0.0234(18) 0.022(2) 0.027(2) 0.0069(16) 0.0061(14) -0.0010(14)
O7 0.0200(18) 0.018(2) 0.037(2) 0.0003(16) 0.0013(14) 0.0037(14)
O8 0.0266(18) 0.014(2) 0.036(2) 0.0047(16) 0.0110(15) 0.0047(14)
C1 0.019(2) 0.014(3) 0.023(3) 0.002(2) 0.0045(19) 0.002(2)
C2 0.045(3) 0.021(3) 0.025(3) -0.001(3) 0.013(2) 0.002(2)
C3 0.026(3) 0.015(3) 0.025(3) 0.004(2) 0.006(2) 0.003(2)
C4 0.068(4) 0.022(3) 0.032(3) -0.003(3) 0.016(3) -0.004(3)
C5 0.044(3) 0.036(4) 0.028(4) -0.003(3) 0.007(3) 0.003(3)
C6 0.039(3) 0.038(4) 0.049(4) 0.012(3) 0.013(3) 0.006(3)
C7 0.057(4) 0.036(4) 0.040(4) 0.006(3) 0.006(3) -0.007(3)
C8 0.049(3) 0.025(3) 0.029(3) 0.010(3) 0.016(3) 0.019(3)
C9 0.025(3) 0.025(3) 0.019(3) 0.004(2) 0.010(2) 0.000(2)
C10 0.022(2) 0.011(3) 0.032(3) 0.002(3) 0.004(2) 0.004(2)
C11 0.023(2) 0.012(3) 0.024(3) 0.004(2) 0.0048(19) 0.002(2)
C12 0.025(3) 0.009(3) 0.023(3) -0.003(2) 0.003(2) 0.0021(19)
C13 0.018(2) 0.023(3) 0.018(3) 0.001(2) 0.0024(19) 0.003(2)
C14 0.035(3) 0.016(3) 0.024(3) -0.005(2) 0.001(2) 0.005(2)
C15 0.037(3) 0.017(3) 0.022(3) -0.002(3) -0.001(2) -0.001(2)
C16 0.034(3) 0.046(4) 0.036(4) 0.013(3) 0.014(2) 0.013(3)
C17 0.038(3) 0.022(4) 0.038(4) 0.010(3) -0.011(3) -0.007(3)
C18 0.043(3) 0.029(4) 0.026(3) 0.002(3) 0.012(3) 0.015(3)
C19 0.021(2) 0.008(3) 0.027(3) -0.001(2) 0.003(2) 0.0007(19)
C20 0.026(3) 0.014(3) 0.016(3) 0.004(2) 0.0047(19) 0.002(2)

loop_
_atom_type_symbol
_atom_type_description
_atom_type_scat_dispersion_real
_atom_type_scat_dispersion_imag
_atom_type_scat_source
C C 0.0033 0.0016 'International Tables Vol C Tables 4.2.6.8 and 6.1.1.4'
H H 0.0000 0.0000 'International Tables Vol C Tables 4.2.6.8 and 6.1.1.4'
O O 0.0106 0.0060 'International Tables Vol C Tables 4.2.6.8 and 6.1.1.4'
Mn Mn 0.3368 0.7283 'International Tables Vol C Tables 4.2.6.8 and 6.1.1.4'

loop_
_geom_angle_atom_site_label_1
_geom_angle_atom_site_label_2
_geom_angle_atom_site_label_3
_geom_angle
_geom_angle_site_symmetry_1
_geom_angle_site_symmetry_3
O6 Mn1 O1 107.76(14) . 2_545
O6 Mn1 O3 104.58(13) . .
O1 Mn1 O3 91.78(13) 2_545 .
O6 Mn1 O7 110.31(14) . 2_656
O1 Mn1 O7 134.28(14) 2_545 2_656
O3 Mn1 O7 102.10(12) . 2_656
O6 Mn1 O8 94.61(12) . 2_656
O1 Mn1 O8 94.44(13) 2_545 2_656
O3 Mn1 O8 156.95(13) . 2_656
O7 Mn1 O8 58.47(12) 2_656 2_656
O6 Mn1 C20 104.50(14) . 2_656
O1 Mn1 C20 116.83(15) 2_545 2_656
O3 Mn1 C20 129.59(14) . 2_656
O7 Mn1 C20 28.49(13) 2_656 2_656
O8 Mn1 C20 29.98(12) 2_656 2_656
O5 Mn2 O8 108.58(14) . 2_556
O5 Mn2 O2 100.01(14) . 2_445
O8 Mn2 O2 105.59(13) 2_556 2_445
O5 Mn2 O4 138.54(14) . .
O8 Mn2 O4 105.08(14) 2_556 .
O2 Mn2 O4 93.46(13) 2_445 .
O5 Mn2 O3 96.83(13) . .
O8 Mn2 O3 93.10(12) 2_556 .
O2 Mn2 O3 149.18(13) 2_445 .
O4 Mn2 O3 57.53(11) . .
O5 Mn2 C10 120.06(14) . .
O8 Mn2 C10 100.87(15) 2_556 .
O2 Mn2 C10 120.74(15) 2_445 .
O4 Mn2 C10 27.95(13) . .
O3 Mn2 C10 29.59(13) . .
C9 O1 Mn1 131.3(3) . 2
C9 O2 Mn2 124.7(3) . 2_455
C10 O3 Mn1 131.2(3) . .
C10 O3 Mn2 87.2(3) . .
Mn1 O3 Mn2 111.19(14) . .
C10 O4 Mn2 96.5(3) . .
C19 O5 Mn2 139.6(3) . .
C19 O6 Mn1 131.7(3) . .
C20 O7 Mn1 95.7(3) . 2_646
C20 O8 Mn2 147.0(3) . 2_546
C20 O8 Mn1 87.5(3) . 2_646
Mn2 O8 Mn1 110.35(14) 2_546 2_646
C9 C1 C6 109.4(4) . .
C9 C1 C5 113.8(4) . .
C6 C1 C5 110.0(4) . .
C9 C1 C2 110.7(4) . .
C6 C1 C2 111.5(4) . .
C5 C1 C2 101.3(4) . .
C8 C2 C7 107.4(5) . .
C8 C2 C3 111.3(4) . .
C7 C2 C3 111.2(4) . .
C8 C2 C1 111.5(4) . .
C7 C2 C1 114.1(5) . .
C3 C2 C1 101.3(4) . .
C10 C3 C4 114.1(4) . .
C10 C3 C2 113.0(4) . .
C4 C3 C2 106.5(4) . .
C10 C3 H3A 107.7 . .
C4 C3 H3A 107.7 . .
C2 C3 H3A 107.7 . .
C3 C4 C5 105.4(5) . .
C3 C4 H4A 110.7 . .
C5 C4 H4A 110.7 . .
C3 C4 H4B 110.7 . .
C5 C4 H4B 110.7 . .
H4A C4 H4B 108.8 . .
C1 C5 C4 105.8(4) . .
C1 C5 H5A 110.6 . .
C4 C5 H5A 110.6 . .
C1 C5 H5B 110.6 . .
C4 C5 H5B 110.6 . .
H5A C5 H5B 108.7 . .
C1 C6 H6A 109.5 . .
C1 C6 H6B 109.5 . .
H6A C6 H6B 109.5 . .
C1 C6 H6C 109.5 . .
H6A C6 H6C 109.5 . .
H6B C6 H6C 109.5 . .
C2 C7 H7A 109.5 . .
C2 C7 H7B 109.5 . .
H7A C7 H7B 109.5 . .
C2 C7 H7C 109.5 . .
H7A C7 H7C 109.5 . .
H7B C7 H7C 109.5 . .
C2 C8 H8A 109.5 . .
C2 C8 H8B 109.5 . .
H8A C8 H8B 109.5 . .
C2 C8 H8C 109.5 . .
H8A C8 H8C 109.5 . .
H8B C8 H8C 109.5 . .
O2 C9 O1 122.9(5) . .
O2 C9 C1 120.5(4) . .
O1 C9 C1 116.5(4) . .
O4 C10 O3 118.8(5) . .
O4 C10 C3 122.3(4) . .
O3 C10 C3 118.9(4) . .
O4 C10 Mn2 55.5(3) . .
O3 C10 Mn2 63.2(3) . .
C3 C10 Mn2 177.3(3) . .
C16 C11 C19 109.9(4) . .
C16 C11 C15 109.6(4) . .
C19 C11 C15 112.7(4) . .
C16 C11 C12 112.6(4) . .
C19 C11 C12 110.0(4) . .
C15 C11 C12 101.8(4) . .
C18 C12 C17 109.2(5) . .
C18 C12 C13 111.4(4) . .
C17 C12 C13 111.4(4) . .
C18 C12 C11 111.3(4) . .
C17 C12 C11 112.4(4) . .
C13 C12 C11 101.0(4) . .
C20 C13 C14 113.9(4) . .
C20 C13 C12 113.2(4) . .
C14 C13 C12 106.1(4) . .
C20 C13 H13A 107.8 . .
C14 C13 H13A 107.8 . .
C12 C13 H13A 107.8 . .
C15 C14 C13 106.0(4) . .
C15 C14 H14A 110.5 . .
C13 C14 H14A 110.5 . .
C15 C14 H14B 110.5 . .
C13 C14 H14B 110.5 . .
H14A C14 H14B 108.7 . .
C14 C15 C11 106.2(4) . .
C14 C15 H15A 110.5 . .
C11 C15 H15A 110.5 . .
C14 C15 H15B 110.5 . .
C11 C15 H15B 110.5 . .
H15A C15 H15B 108.7 . .
C11 C16 H16A 109.5 . .
C11 C16 H16B 109.5 . .
H16A C16 H16B 109.5 . .
C11 C16 H16C 109.5 . .
H16A C16 H16C 109.5 . .
H16B C16 H16C 109.5 . .
C12 C17 H17A 109.5 . .
C12 C17 H17B 109.5 . .
H17A C17 H17B 109.5 . .
C12 C17 H17C 109.5 . .
H17A C17 H17C 109.5 . .
H17B C17 H17C 109.5 . .
C12 C18 H18A 109.5 . .
C12 C18 H18B 109.5 . .
H18A C18 H18B 109.5 . .
C12 C18 H18C 109.5 . .
H18A C18 H18C 109.5 . .
H18B C18 H18C 109.5 . .
O6 C19 O5 124.5(5) . .
O6 C19 C11 119.2(4) . .
O5 C19 C11 116.3(4) . .
O7 C20 O8 118.3(4) . .
O7 C20 C13 122.0(4) . .
O8 C20 C13 119.8(4) . .
O7 C20 Mn1 55.8(2) . 2_646
O8 C20 Mn1 62.5(2) . 2_646
C13 C20 Mn1 177.6(3) . 2_646

loop_
_geom_bond_atom_site_label_1
_geom_bond_atom_site_label_2
_geom_bond_distance
_geom_bond_site_symmetry_2
Mn1 O6 2.038(3) .
Mn1 O1 2.047(4) 2_545
Mn1 O3 2.079(3) .
Mn1 O7 2.152(3) 2_656
Mn1 O8 2.299(3) 2_656
Mn1 C20 2.590(5) 2_656
Mn2 O5 2.037(3) .
Mn2 O8 2.073(3) 2_556
Mn2 O2 2.075(3) 2_445
Mn2 O4 2.172(4) .
Mn2 O3 2.340(3) .
Mn2 C10 2.618(5) .
O1 C9 1.282(6) .
O1 Mn1 2.047(4) 2
O2 C9 1.238(5) .
O2 Mn2 2.075(3) 2_455
O3 C10 1.294(6) .
O4 C10 1.235(6) .
O5 C19 1.266(5) .
O6 C19 1.243(6) .
O7 C20 1.241(5) .
O7 Mn1 2.152(3) 2_646
O8 C20 1.295(5) .
O8 Mn2 2.073(3) 2_546
O8 Mn1 2.299(3) 2_646
C1 C9 1.522(7) .
C1 C6 1.536(7) .
C1 C5 1.540(7) .
C1 C2 1.575(7) .
C2 C8 1.513(7) .
C2 C7 1.536(7) .
C2 C3 1.563(7) .
C3 C10 1.503(7) .
C3 C4 1.539(7) .
C3 H3A 0.9800 .
C4 C5 1.551(8) .
C4 H4A 0.9700 .
C4 H4B 0.9700 .
C5 H5A 0.9700 .
C5 H5B 0.9700 .
C6 H6A 0.9600 .
C6 H6B 0.9600 .
C6 H6C 0.9600 .
C7 H7A 0.9600 .
C7 H7B 0.9600 .
C7 H7C 0.9600 .
C8 H8A 0.9600 .
C8 H8B 0.9600 .
C8 H8C 0.9600 .
C11 C16 1.529(7) .
C11 C19 1.530(7) .
C11 C15 1.533(6) .
C11 C12 1.580(6) .
C12 C18 1.515(7) .
C12 C17 1.533(7) .
C12 C13 1.555(7) .
C13 C20 1.501(6) .
C13 C14 1.550(7) .
C13 H13A 0.9800 .
C14 C15 1.521(7) .
C14 H14A 0.9700 .
C14 H14B 0.9700 .
C15 H15A 0.9700 .
C15 H15B 0.9700 .
C16 H16A 0.9600 .
C16 H16B 0.9600 .
C16 H16C 0.9600 .
C17 H17A 0.9600 .
C17 H17B 0.9600 .
C17 H17C 0.9600 .
C18 H18A 0.9600 .
C18 H18B 0.9600 .
C18 H18C 0.9600 .
C20 Mn1 2.590(5) 2_646
